data_7024653
loop_
_publ_author_name
'Liu, Shaofeng'
'Peloso, Riccardo'
'Braunstein, Pierre'

_publ_section_title
;
 Palladium and iridium complexes with a N,P,N-bis(pyridine)phenylphosphine
 ligand.
;
_journal_issue 10
_journal_name_full 'Dalton transactions (Cambridge, England : 2003)'
_journal_page_first 2563
_journal_page_last 2572
_journal_paper_doi 10.1039/b919679j
_journal_volume 39
_journal_year 2010
_chemical_formula_moiety 'C20 H20 N3 P1 Pd, 2(F6 P), C2 H3 N '
_chemical_formula_sum 'C22 H23 F12 N4 P3 Pd'
_chemical_formula_weight 770.75
_space_group_IT_number 14
_symmetry_cell_setting monoclinic
_symmetry_Int_Tables_number 14
_symmetry_space_group_name_Hall '-P 2ybc'
_symmetry_space_group_name_H-M 'P 1 21/c 1'
_atom_sites_solution_hydrogens geom
_atom_sites_solution_primary direct
_atom_sites_solution_secondary difmap
_audit_creation_method SHELXL-97
_cell_angle_alpha 90.00
_cell_angle_beta 101.223(2)
_cell_angle_gamma 90.00
_cell_formula_units_Z 4
_cell_length_a 10.0969(5)
_cell_length_b 33.8250(9)
_cell_length_c 8.5479(4)
_cell_measurement_reflns_used 36669
_cell_measurement_temperature 173(2)
_cell_measurement_theta_max 27.103
_cell_measurement_theta_min 0.998
_cell_volume 2863.5(2)
_computing_cell_refinement 'HKL Scalepack (Otwinowski & Minor 1997)'
_computing_data_reduction 'HKL Denzo and Scalepack (Otwinowski & Minor 1997)'
_computing_molecular_graphics ORTEP-3
_computing_publication_material PLATON
_computing_structure_refinement 'SHELXL-97 (Sheldrick, 1997)'
_computing_structure_solution 'SHELXS-97 (Sheldrick, 1997)'
_diffrn_ambient_temperature 173(2)
_diffrn_detector_area_resol_mean 9
_diffrn_measured_fraction_theta_full 0.992
_diffrn_measured_fraction_theta_max 0.992
_diffrn_measurement_device_type KappaCCD
_diffrn_measurement_method CCD
_diffrn_radiation_monochromator graphite
_diffrn_radiation_probe x-ray
_diffrn_radiation_type MoK\a
_diffrn_radiation_wavelength 0.71073
_diffrn_reflns_av_R_equivalents 0.0722
_diffrn_reflns_av_sigmaI/netI 0.0579
_diffrn_reflns_limit_h_max 12
_diffrn_reflns_limit_h_min -12
_diffrn_reflns_limit_k_max 43
_diffrn_reflns_limit_k_min -43
_diffrn_reflns_limit_l_max 10
_diffrn_reflns_limit_l_min -10
_diffrn_reflns_number 26846
_diffrn_reflns_theta_full 27.12
_diffrn_reflns_theta_max 27.12
_diffrn_reflns_theta_min 2.06
_diffrn_source 'fine-focus sealed tube'
_exptl_absorpt_coefficient_mu 0.915
_exptl_absorpt_correction_type none
_exptl_crystal_colour colorless
_exptl_crystal_density_diffrn 1.788
_exptl_crystal_density_method 'not measured'
_exptl_crystal_description block
_exptl_crystal_F_000 1528
_exptl_crystal_size_max 0.10
_exptl_crystal_size_mid 0.08
_exptl_crystal_size_min 0.08
_refine_diff_density_max 1.203
_refine_diff_density_min -1.393
_refine_diff_density_rms 0.130
_refine_ls_extinction_method none
_refine_ls_goodness_of_fit_ref 1.041
_refine_ls_hydrogen_treatment constr
_refine_ls_matrix_type full
_refine_ls_number_parameters 381
_refine_ls_number_reflns 6262
_refine_ls_number_restraints 0
_refine_ls_restrained_S_all 1.041
_refine_ls_R_factor_all 0.0841
_refine_ls_R_factor_gt 0.0520
_refine_ls_shift/su_max 0.005
_refine_ls_shift/su_mean 0.000
_refine_ls_structure_factor_coef Fsqd
_refine_ls_weighting_details 'calc w=1/[\s^2^(Fo^2^)+(0.0797P)^2^+5.6440P] where P=(Fo^2^+2Fc^2^)/3'
_refine_ls_weighting_scheme calc
_refine_ls_wR_factor_gt 0.1348
_refine_ls_wR_factor_ref 0.1552
_reflns_number_gt 4424
_reflns_number_total 6262
_reflns_threshold_expression >2sigma(I)
_cod_data_source_file b919679j.txt
_cod_data_source_block lsf7
_cod_original_sg_symbol_H-M 'P 21/c'
_cod_database_code 7024653

loop_
_symmetry_equiv_pos_as_xyz
'x, y, z'
'-x, y+1/2, -z+1/2'
'-x, -y, -z'
'x, -y-1/2, z-1/2'

loop_
_atom_site_label
_atom_site_type_symbol
_atom_site_fract_x
_atom_site_fract_y
_atom_site_fract_z
_atom_site_U_iso_or_equiv
_atom_site_adp_type
_atom_site_occupancy
_atom_site_symmetry_multiplicity
_atom_site_calc_flag
_atom_site_refinement_flags
Pd1 Pd 0.58312(4) 0.905706(11) 0.81204(4) 0.02771(13) Uani 1 1 d .
P1 P 0.76751(12) 0.87143(4) 0.85751(14) 0.0268(3) Uani 1 1 d .
P2 P 0.21281(15) 0.83263(4) 0.85644(17) 0.0396(3) Uani 1 1 d .
P3 P 0.79004(14) 1.01551(4) 0.75117(15) 0.0354(3) Uani 1 1 d .
N1 N 0.5643(4) 0.88260(12) 0.5854(5) 0.0313(9) Uani 1 1 d .
N2 N 0.6520(4) 0.92420(12) 1.0421(5) 0.0312(9) Uani 1 1 d .
N3 N 0.3988(4) 0.93786(12) 0.7713(5) 0.0322(9) Uani 1 1 d .
N4 N 0.0065(8) 0.8449(2) 0.3578(8) 0.086(2) Uani 1 1 d .
C1 C 0.8097(5) 0.87061(16) 0.6589(5) 0.0331(11) Uani 1 1 d .
H1A H 0.8556 0.8948 0.6396 0.040 Uiso 1 1 calc R
H1B H 0.8681 0.8484 0.6488 0.040 Uiso 1 1 calc R
C2 C 0.6767(5) 0.86679(14) 0.5414(6) 0.0326(11) Uani 1 1 d .
C3 C 0.6676(6) 0.84936(16) 0.3950(6) 0.0371(12) Uani 1 1 d .
H3 H 0.7439 0.8386 0.3657 0.045 Uiso 1 1 calc R
C4 C 0.5430(6) 0.84789(16) 0.2901(6) 0.0426(13) Uani 1 1 d .
H4 H 0.5358 0.8358 0.1911 0.051 Uiso 1 1 calc R
C5 C 0.4314(6) 0.86422(16) 0.3333(6) 0.0400(12) Uani 1 1 d .
H5 H 0.3485 0.8640 0.2632 0.048 Uiso 1 1 calc R
C6 C 0.4439(5) 0.88100(16) 0.4831(6) 0.0364(12) Uani 1 1 d .
H6 H 0.3678 0.8914 0.5141 0.044 Uiso 1 1 calc R
C7 C 0.8758(5) 0.90078(15) 1.0080(6) 0.0320(11) Uani 1 1 d .
H7A H 0.9437 0.8842 1.0726 0.038 Uiso 1 1 calc R
H7B H 0.9209 0.9212 0.9584 0.038 Uiso 1 1 calc R
C8 C 0.7850(5) 0.91905(14) 1.1098(5) 0.0283(10) Uani 1 1 d .
C9 C 0.8371(5) 0.93101(15) 1.2635(6) 0.0333(11) Uani 1 1 d .
H9 H 0.9277 0.9269 1.3078 0.040 Uiso 1 1 calc R
C10 C 0.7520(6) 0.94938(15) 1.3521(6) 0.0387(12) Uani 1 1 d .
H10 H 0.7849 0.9580 1.4557 0.046 Uiso 1 1 calc R
C11 C 0.6175(6) 0.95447(16) 1.2821(6) 0.0404(13) Uani 1 1 d .
H11 H 0.5592 0.9668 1.3387 0.048 Uiso 1 1 calc R
C12 C 0.5699(5) 0.94139(15) 1.1295(6) 0.0340(11) Uani 1 1 d .
H12 H 0.4788 0.9444 1.0852 0.041 Uiso 1 1 calc R
C13 C 0.7509(5) 0.82194(14) 0.9286(5) 0.0286(10) Uani 1 1 d .
C14 C 0.8631(6) 0.80128(17) 1.0067(7) 0.0485(14) Uani 1 1 d .
H14 H 0.9485 0.8126 1.0183 0.058 Uiso 1 1 calc R
C15 C 0.8488(7) 0.7641(2) 1.0674(8) 0.0601(17) Uani 1 1 d .
H15 H 0.9239 0.7503 1.1205 0.072 Uiso 1 1 calc R
C16 C 0.7210(8) 0.74747(19) 1.0486(8) 0.0572(17) Uani 1 1 d .
H16 H 0.7108 0.7226 1.0913 0.069 Uiso 1 1 calc R
C17 C 0.6091(7) 0.76711(18) 0.9677(8) 0.0556(16) Uani 1 1 d .
H17 H 0.5244 0.7553 0.9521 0.067 Uiso 1 1 calc R
C18 C 0.6246(6) 0.80506(16) 0.9092(7) 0.0428(13) Uani 1 1 d .
H18 H 0.5494 0.8190 0.8570 0.051 Uiso 1 1 calc R
C19 C 0.2901(6) 0.94626(15) 0.7653(6) 0.0339(11) Uani 1 1 d .
C20 C 0.1478(5) 0.95655(17) 0.7567(7) 0.0396(12) Uani 1 1 d .
H20A H 0.1021 0.9348 0.7952 0.059 Uiso 1 1 calc R
H20B H 0.1064 0.9621 0.6480 0.059 Uiso 1 1 calc R
H20C H 0.1419 0.9795 0.8212 0.059 Uiso 1 1 calc R
C21 C 0.0829(8) 0.8201(2) 0.3764(8) 0.0631(18) Uani 1 1 d .
C22 C 0.1780(9) 0.7879(2) 0.4000(9) 0.070(2) Uani 1 1 d .
H22A H 0.1406 0.7661 0.4492 0.106 Uiso 1 1 calc R
H22B H 0.2603 0.7964 0.4677 0.106 Uiso 1 1 calc R
H22C H 0.1963 0.7796 0.2989 0.106 Uiso 1 1 calc R
F1 F 0.3396(4) 0.85753(11) 0.9455(4) 0.0579(9) Uani 1 1 d .
F2 F 0.2061(5) 0.80901(15) 1.0121(5) 0.0958(16) Uani 1 1 d .
F3 F 0.3079(4) 0.79983(15) 0.8034(7) 0.1015(18) Uani 1 1 d .
F4 F 0.0849(3) 0.80764(10) 0.7649(4) 0.0552(9) Uani 1 1 d .
F5 F 0.2191(5) 0.85543(14) 0.6970(4) 0.0885(15) Uani 1 1 d .
F6 F 0.1127(4) 0.86465(13) 0.8986(6) 0.0874(14) Uani 1 1 d .
F7 F 0.8377(4) 0.97050(10) 0.7504(4) 0.0622(10) Uani 1 1 d .
F8 F 0.6582(4) 1.00369(15) 0.6246(5) 0.0830(14) Uani 1 1 d .
F9 F 0.8680(4) 1.02325(12) 0.6095(4) 0.0704(12) Uani 1 1 d .
F10 F 0.7389(6) 1.05929(12) 0.7521(6) 0.0993(17) Uani 1 1 d .
F11 F 0.7135(4) 1.00607(14) 0.8932(4) 0.0716(12) Uani 1 1 d .
F12 F 0.9226(3) 1.02644(12) 0.8759(4) 0.0572(9) Uani 1 1 d .

loop_
_atom_site_aniso_label
_atom_site_aniso_U_11
_atom_site_aniso_U_22
_atom_site_aniso_U_33
_atom_site_aniso_U_23
_atom_site_aniso_U_13
_atom_site_aniso_U_12
Pd1 0.0281(2) 0.0267(2) 0.0285(2) 0.00002(15) 0.00597(14) 0.00298(15)
P1 0.0260(6) 0.0270(6) 0.0281(6) -0.0007(5) 0.0066(5) 0.0018(5)
P2 0.0353(8) 0.0390(8) 0.0455(8) 0.0011(6) 0.0104(6) 0.0006(6)
P3 0.0382(8) 0.0344(7) 0.0321(6) -0.0036(5) 0.0029(6) 0.0062(6)
N1 0.033(2) 0.031(2) 0.030(2) -0.0034(17) 0.0059(17) -0.0034(18)
N2 0.031(2) 0.029(2) 0.034(2) -0.0025(17) 0.0069(17) 0.0010(18)
N3 0.032(2) 0.029(2) 0.035(2) 0.0010(17) 0.0045(18) 0.0041(18)
N4 0.094(5) 0.089(5) 0.072(4) -0.002(4) 0.004(4) 0.047(4)
C1 0.029(3) 0.040(3) 0.031(2) 0.000(2) 0.008(2) 0.003(2)
C2 0.040(3) 0.026(2) 0.033(2) 0.002(2) 0.010(2) 0.002(2)
C3 0.046(3) 0.036(3) 0.031(3) 0.001(2) 0.011(2) 0.007(2)
C4 0.059(4) 0.038(3) 0.030(3) -0.005(2) 0.009(2) -0.002(3)
C5 0.043(3) 0.039(3) 0.033(3) 0.001(2) -0.002(2) 0.000(2)
C6 0.037(3) 0.039(3) 0.033(3) 0.002(2) 0.005(2) 0.004(2)
C7 0.026(3) 0.038(3) 0.032(2) -0.002(2) 0.007(2) -0.002(2)
C8 0.033(3) 0.018(2) 0.034(2) 0.0010(19) 0.008(2) -0.0009(19)
C9 0.038(3) 0.031(3) 0.030(2) 0.001(2) 0.005(2) -0.001(2)
C10 0.052(3) 0.031(3) 0.034(3) -0.006(2) 0.010(2) -0.003(2)
C11 0.048(3) 0.035(3) 0.040(3) -0.006(2) 0.014(2) 0.008(2)
C12 0.034(3) 0.032(3) 0.038(3) -0.002(2) 0.012(2) 0.005(2)
C13 0.029(3) 0.031(3) 0.027(2) 0.0012(19) 0.0088(19) 0.005(2)
C14 0.041(3) 0.042(3) 0.061(4) 0.016(3) 0.006(3) 0.004(3)
C15 0.065(4) 0.046(4) 0.064(4) 0.015(3) 0.000(3) 0.009(3)
C16 0.079(5) 0.033(3) 0.065(4) 0.006(3) 0.028(4) 0.004(3)
C17 0.054(4) 0.038(3) 0.078(4) 0.006(3) 0.021(3) -0.002(3)
C18 0.041(3) 0.034(3) 0.053(3) -0.001(2) 0.010(3) 0.003(2)
C19 0.040(3) 0.027(3) 0.035(3) -0.002(2) 0.007(2) 0.002(2)
C20 0.031(3) 0.044(3) 0.045(3) 0.004(2) 0.010(2) 0.012(2)
C21 0.074(5) 0.069(5) 0.045(3) -0.002(3) 0.010(3) 0.004(4)
C22 0.091(6) 0.053(4) 0.065(4) 0.001(3) 0.008(4) 0.014(4)
F1 0.050(2) 0.061(2) 0.058(2) -0.0044(17) 0.0005(17) -0.0144(17)
F2 0.115(4) 0.100(4) 0.061(3) 0.031(2) -0.012(2) -0.037(3)
F3 0.054(3) 0.089(3) 0.164(5) -0.052(3) 0.026(3) 0.003(2)
F4 0.045(2) 0.051(2) 0.068(2) -0.0024(17) 0.0071(17) -0.0098(16)
F5 0.123(4) 0.094(3) 0.049(2) -0.004(2) 0.018(2) -0.057(3)
F6 0.069(3) 0.066(3) 0.134(4) -0.032(3) 0.034(3) 0.005(2)
F7 0.081(3) 0.0360(19) 0.069(2) -0.0002(17) 0.015(2) 0.0140(18)
F8 0.043(2) 0.128(4) 0.068(2) -0.045(3) -0.0117(18) 0.019(2)
F9 0.096(3) 0.081(3) 0.0376(18) -0.0026(18) 0.0206(19) -0.035(2)
F10 0.159(5) 0.042(2) 0.085(3) -0.007(2) -0.006(3) 0.044(3)
F11 0.061(2) 0.104(3) 0.057(2) -0.023(2) 0.0293(19) -0.014(2)
F12 0.048(2) 0.079(3) 0.0428(18) -0.0157(17) 0.0034(15) -0.0148(18)

loop_
_atom_type_symbol
_atom_type_description
_atom_type_scat_dispersion_real
_atom_type_scat_dispersion_imag
_atom_type_scat_source
Pd Pd -0.9988 1.0072 'International Tables Vol C Tables 4.2.6.8 and 6.1.1.4'
P P 0.1023 0.0942 'International Tables Vol C Tables 4.2.6.8 and 6.1.1.4'
N N 0.0061 0.0033 'International Tables Vol C Tables 4.2.6.8 and 6.1.1.4'
C C 0.0033 0.0016 'International Tables Vol C Tables 4.2.6.8 and 6.1.1.4'
F F 0.0171 0.0103 'International Tables Vol C Tables 4.2.6.8 and 6.1.1.4'
H H 0.0000 0.0000 'International Tables Vol C Tables 4.2.6.8 and 6.1.1.4'

loop_
_geom_angle_atom_site_label_1
_geom_angle_atom_site_label_2
_geom_angle_atom_site_label_3
_geom_angle
N2 Pd1 N1 165.38(16)
N2 Pd1 N3 97.10(16)
N1 Pd1 N3 97.02(16)
N2 Pd1 P1 82.64(12)
N1 Pd1 P1 83.37(12)
N3 Pd1 P1 178.06(12)
C13 P1 C7 110.6(2)
C13 P1 C1 110.7(2)
C7 P1 C1 116.7(2)
C13 P1 Pd1 115.20(16)
C7 P1 Pd1 102.30(17)
C1 P1 Pd1 100.90(17)
F2 P2 F6 91.2(3)
F2 P2 F5 178.5(3)
F6 P2 F5 89.8(3)
F2 P2 F3 90.8(3)
F6 P2 F3 176.4(3)
F5 P2 F3 88.1(3)
F2 P2 F1 91.6(2)
F6 P2 F1 91.1(2)
F5 P2 F1 89.5(2)
F3 P2 F1 91.8(2)
F2 P2 F4 89.0(2)
F6 P2 F4 89.0(2)
F5 P2 F4 90.0(2)
F3 P2 F4 88.1(2)
F1 P2 F4 179.5(2)
F10 P3 F12 90.7(3)
F10 P3 F9 93.5(3)
F12 P3 F9 89.8(2)
F10 P3 F11 88.6(3)
F12 P3 F11 90.3(2)
F9 P3 F11 177.9(3)
F10 P3 F8 90.5(3)
F12 P3 F8 178.8(2)
F9 P3 F8 89.8(2)
F11 P3 F8 90.1(2)
F10 P3 F7 178.3(3)
F12 P3 F7 90.5(2)
F9 P3 F7 87.7(2)
F11 P3 F7 90.2(2)
F8 P3 F7 88.3(2)
C6 N1 C2 119.6(4)
C6 N1 Pd1 122.0(3)
C2 N1 Pd1 118.4(3)
C12 N2 C8 118.6(4)
C12 N2 Pd1 122.1(3)
C8 N2 Pd1 119.3(3)
C19 N3 Pd1 162.2(4)
C2 C1 P1 106.2(3)
C2 C1 H1A 110.5
P1 C1 H1A 110.5
C2 C1 H1B 110.5
P1 C1 H1B 110.5
H1A C1 H1B 108.7
C3 C2 N1 120.4(5)
C3 C2 C1 122.3(5)
N1 C2 C1 117.3(4)
C2 C3 C4 119.6(5)
C2 C3 H3 120.2
C4 C3 H3 120.2
C5 C4 C3 119.9(5)
C5 C4 H4 120.0
C3 C4 H4 120.0
C4 C5 C6 118.9(5)
C4 C5 H5 120.5
C6 C5 H5 120.5
N1 C6 C5 121.6(5)
N1 C6 H6 119.2
C5 C6 H6 119.2
C8 C7 P1 106.4(3)
C8 C7 H7A 110.4
P1 C7 H7A 110.4
C8 C7 H7B 110.4
P1 C7 H7B 110.4
H7A C7 H7B 108.6
N2 C8 C9 121.9(4)
N2 C8 C7 117.6(4)
C9 C8 C7 120.4(4)
C8 C9 C10 119.1(5)
C8 C9 H9 120.4
C10 C9 H9 120.4
C11 C10 C9 118.5(5)
C11 C10 H10 120.8
C9 C10 H10 120.8
C12 C11 C10 120.2(5)
C12 C11 H11 119.9
C10 C11 H11 119.9
N2 C12 C11 121.7(5)
N2 C12 H12 119.1
C11 C12 H12 119.1
C18 C13 C14 120.0(5)
C18 C13 P1 119.3(4)
C14 C13 P1 120.7(4)
C15 C14 C13 120.3(6)
C15 C14 H14 119.8
C13 C14 H14 119.8
C14 C15 C16 119.3(6)
C14 C15 H15 120.3
C16 C15 H15 120.3
C17 C16 C15 121.1(6)
C17 C16 H16 119.5
C15 C16 H16 119.5
C16 C17 C18 119.1(6)
C16 C17 H17 120.5
C18 C17 H17 120.5
C13 C18 C17 120.2(5)
C13 C18 H18 119.9
C17 C18 H18 119.9
N3 C19 C20 179.1(6)
C19 C20 H20A 109.5
C19 C20 H20B 109.5
H20A C20 H20B 109.5
C19 C20 H20C 109.5
H20A C20 H20C 109.5
H20B C20 H20C 109.5
N4 C21 C22 178.7(9)
C21 C22 H22A 109.5
C21 C22 H22B 109.5
H22A C22 H22B 109.5
C21 C22 H22C 109.5
H22A C22 H22C 109.5
H22B C22 H22C 109.5

loop_
_geom_bond_atom_site_label_1
_geom_bond_atom_site_label_2
_geom_bond_distance
Pd1 N2 2.051(4)
Pd1 N1 2.063(4)
Pd1 N3 2.125(4)
Pd1 P1 2.1632(13)
P1 C13 1.800(5)
P1 C7 1.814(5)
P1 C1 1.829(5)
P2 F2 1.565(4)
P2 F6 1.570(4)
P2 F5 1.578(4)
P2 F3 1.590(4)
P2 F1 1.596(4)
P2 F4 1.613(4)
P3 F10 1.569(4)
P3 F12 1.584(3)
P3 F9 1.589(4)
P3 F11 1.593(4)
P3 F8 1.594(4)
P3 F7 1.597(4)
N1 C6 1.353(7)
N1 C2 1.372(6)
N2 C12 1.351(6)
N2 C8 1.366(6)
N3 C19 1.125(6)
N4 C21 1.129(9)
C1 C2 1.518(7)
C1 H1A 0.9700
C1 H1B 0.9700
C2 C3 1.370(7)
C3 C4 1.396(8)
C3 H3 0.9300
C4 C5 1.368(8)
C4 H4 0.9300
C5 C6 1.383(7)
C5 H5 0.9300
C6 H6 0.9300
C7 C8 1.513(7)
C7 H7A 0.9700
C7 H7B 0.9700
C8 C9 1.378(7)
C9 C10 1.396(7)
C9 H9 0.9300
C10 C11 1.384(8)
C10 H10 0.9300
C11 C12 1.373(7)
C11 H11 0.9300
C12 H12 0.9300
C13 C18 1.378(8)
C13 C14 1.387(7)
C14 C15 1.378(8)
C14 H14 0.9300
C15 C16 1.388(10)
C15 H15 0.9300
C16 C17 1.375(9)
C16 H16 0.9300
C17 C18 1.397(8)
C17 H17 0.9300
C18 H18 0.9300
C19 C20 1.466(7)
C20 H20A 0.9600
C20 H20B 0.9600
C20 H20C 0.9600
C21 C22 1.440(10)
C22 H22A 0.9600
C22 H22B 0.9600
C22 H22C 0.9600
